data_7060720
loop_
_publ_author_name
'Obayashi, Kotaro'
'Higashino, Taiki'
'Imato, Keiichi'
'Ooyama, Yousuke'

_publ_section_title
;
 Synthesis, photophysical and electrochemical properties of
 1,1&#x2032;,3,3&#x2032;-tetrasubstituted-4,4&#x2032;-bibenzo[c]thiophene
 derivatives with different substituents on the thiophene rings
;
_journal_issue 30
_journal_name_full 'New Journal of Chemistry'
_journal_page_first 13258
_journal_page_last 13261
_journal_paper_doi 10.1039/D1NJ02498A
_journal_volume 45
_journal_year 2021
_chemical_formula_sum 'C30 H38 O2 S2 Si2'
_chemical_formula_weight 550.90
_space_group_crystal_system monoclinic
_space_group_IT_number 15
_space_group_name_Hall '-C 2yc'
_space_group_name_H-M_alt 'C 1 2/c 1'
_atom_sites_solution_hydrogens geom
_audit_update_record
;
2021-03-16 deposited with the CCDC.	2021-06-10 downloaded from the CCDC.
;
_cell_angle_alpha 90
_cell_angle_beta 121.7270(10)
_cell_angle_gamma 90
_cell_formula_units_Z 4
_cell_length_a 22.0300(17)
_cell_length_b 7.5480(6)
_cell_length_c 20.8392(16)
_cell_measurement_reflns_used 10684
_cell_measurement_temperature 100.(2)
_cell_measurement_theta_max 28.3595
_cell_measurement_theta_min 2.1759
_cell_volume 2947.4(4)
_computing_cell_refinement 'APEX3 v2018.1-0 (Bruker AXS)'
_computing_data_collection 'APEX2(Bruker AXS)'
_computing_data_reduction 'SAINT V8.38A (Bruker AXS Inc., 2017)'
_computing_molecular_graphics 'XSHELL V6.3.1(Bruker AXS)'
_computing_publication_material 'Generate Report (Bruker AXS)'
_computing_structure_refinement 'SHELXL-2017/1 (Sheldrick, 2017)'
_computing_structure_solution 'SHELXT 2014/5 (Sheldrick, 2014)'
_diffrn_ambient_temperature 100.(2)
_diffrn_detector_area_resol_mean 8.3333
_diffrn_measured_fraction_theta_full 0.995
_diffrn_measured_fraction_theta_max 0.995
_diffrn_measurement_device_type 'Bruker D8 goniometer'
_diffrn_measurement_method 'omega scans'
_diffrn_radiation_monochromator 'multilayered confocal mirror'
_diffrn_radiation_type MoKa
_diffrn_radiation_wavelength 0.71073
_diffrn_reflns_av_R_equivalents 0.0229
_diffrn_reflns_av_unetI/netI 0.0173
_diffrn_reflns_limit_h_max 28
_diffrn_reflns_limit_h_min -28
_diffrn_reflns_limit_k_max 9
_diffrn_reflns_limit_k_min -9
_diffrn_reflns_limit_l_max 27
_diffrn_reflns_limit_l_min -27
_diffrn_reflns_number 16753
_diffrn_reflns_theta_full 27.91
_diffrn_reflns_theta_max 27.91
_diffrn_reflns_theta_min 2.17
_diffrn_source 'rotating-anode X-ray tube'
_diffrn_source_type 'Bruker Turbo X-ray Source'
_exptl_absorpt_coefficient_mu 0.287
_exptl_absorpt_correction_T_max 0.99
_exptl_absorpt_correction_T_min 0.92
_exptl_absorpt_correction_type multi-scan
_exptl_absorpt_process_details
;
SADABS-2016/2 - Bruker AXS area detector scaling and absorption correction
;
_exptl_crystal_colour 'clear yellow'
_exptl_crystal_density_diffrn 1.242
_exptl_crystal_density_method 'not measured'
_exptl_crystal_description plate
_exptl_crystal_F_000 1176
_exptl_crystal_size_max 0.130
_exptl_crystal_size_mid 0.120
_exptl_crystal_size_min 0.040
_refine_diff_density_max 0.972
_refine_diff_density_min -0.315
_refine_ls_extinction_method none
_refine_ls_goodness_of_fit_ref 1.144
_refine_ls_hydrogen_treatment constr
_refine_ls_matrix_type full
_refine_ls_number_parameters 168
_refine_ls_number_reflns 3504
_refine_ls_number_restraints 0
_refine_ls_restrained_S_all 1.144
_refine_ls_R_factor_all 0.0462
_refine_ls_R_factor_gt 0.0426
_refine_ls_shift/su_max 0.001
_refine_ls_shift/su_mean 0.000
_refine_ls_structure_factor_coef Fsqd
_refine_ls_weighting_details 'w=1/[\s^2^(Fo^2^)+(0.0605P)^2^+4.0442P] where P=(Fo^2^+2Fc^2^)/3'
_refine_ls_weighting_scheme calc
_refine_ls_wR_factor_gt 0.1152
_refine_ls_wR_factor_ref 0.1178
_reflns_number_gt 3217
_reflns_number_total 3504
_reflns_threshold_expression 'I > 2\s(I)'
_cod_data_source_file d1nj02498a2.cif
_cod_data_source_block 20210315BBTSiCHO
_cod_depositor_comments
;
The following automatic conversions were performed:

data item '_exptl_absorpt_correction_type' value 'Multi-Scan' was
changed to 'multi-scan' in accordance with the
/home/data/users/saulius/crontab/automatic-downloads/rss-feeds/RSC/lib/dictionaries/cif_core.dic
dictionary named 'cif_core.dic' version 2.4.2 last updated on
2011-04-26.

Automatic conversion script
Id: cif_fix_values 7556 2019-12-06 15:28:31Z antanas 

 Adding full bibliography for 7060719--7060720.cif.
;
_cod_database_code 7060720

loop_
_space_group_symop_operation_xyz
'x, y, z'
'-x, y, -z+1/2'
'x+1/2, y+1/2, z'
'-x+1/2, y+1/2, -z+1/2'
'-x, -y, -z'
'x, -y, z-1/2'
'-x+1/2, -y+1/2, -z'
'x+1/2, -y+1/2, z-1/2'

loop_
_atom_site_type_symbol
_atom_site_label
_atom_site_fract_x
_atom_site_fract_y
_atom_site_fract_z
_atom_site_U_iso_or_equiv
_atom_site_adp_type
_atom_site_calc_flag
_atom_site_refinement_flags_adp
_atom_site_refinement_flags_occupancy
_atom_site_refinement_flags_posn
_atom_site_occupancy
_atom_site_disorder_assembly
_atom_site_disorder_group
C C1 0.60451(8) 0.2888(2) 0.46554(9) 0.0161(3) Uani d . . . 1 . .
C C2 0.59940(8) 0.4331(2) 0.42016(9) 0.0161(3) Uani d . . . 1 . .
C C3 0.64581(10) 0.5831(3) 0.44328(10) 0.0241(4) Uani d . . . 1 . .
H H3 0.684637 0.593167 0.493952 0.029 Uiso calc U . R 1 . .
C C4 0.63385(12) 0.7113(3) 0.39202(11) 0.0295(4) Uani d . . . 1 . .
H H4 0.664478 0.811455 0.40745 0.035 Uiso calc U . R 1 . .
C C5 0.57654(11) 0.6981(2) 0.31602(11) 0.0252(4) Uani d . . . 1 . .
H H5 0.570208 0.789411 0.281659 0.03 Uiso calc U . R 1 . .
C C6 0.52982(9) 0.5578(2) 0.29032(9) 0.0176(3) Uani d . . . 1 . .
C C7 0.53936(8) 0.4217(2) 0.34332(9) 0.0143(3) Uani d . . . 1 . .
C C8 0.49872(9) 0.2689(2) 0.33272(9) 0.0149(3) Uani d . . . 1 . .
C C9 0.66432(14) -0.0079(3) 0.57798(12) 0.0436(6) Uani d . . . 1 . .
H H9A 0.681145 -0.067617 0.548415 0.065 Uiso calc U . R 1 . .
H H9B 0.61496 -0.043201 0.559345 0.065 Uiso calc U . R 1 . .
H H9C 0.6947 -0.041348 0.631172 0.065 Uiso calc U . R 1 . .
C C10 0.76122(10) 0.3024(4) 0.59789(12) 0.0418(6) Uani d . . . 1 . .
H H10A 0.795351 0.232083 0.641801 0.063 Uiso calc U . R 1 . .
H H10B 0.768215 0.428431 0.611085 0.063 Uiso calc U . R 1 . .
H H10C 0.768833 0.280997 0.556243 0.063 Uiso calc U . R 1 . .
C C11 0.63827(9) 0.3561(2) 0.62651(10) 0.0202(3) Uani d . . . 1 . .
C C12 0.56210(11) 0.3000(3) 0.60193(12) 0.0332(5) Uani d . . . 1 . .
H H12A 0.560788 0.171766 0.608487 0.05 Uiso calc U . R 1 . .
H H12B 0.529574 0.330664 0.54874 0.05 Uiso calc U . R 1 . .
H H12C 0.547292 0.361719 0.632867 0.05 Uiso calc U . R 1 . .
C C13 0.68894(11) 0.3087(3) 0.71044(10) 0.0304(4) Uani d . . . 1 . .
H H13A 0.674824 0.374396 0.741107 0.046 Uiso calc U . R 1 . .
H H13B 0.737976 0.34029 0.726012 0.046 Uiso calc U . R 1 . .
H H13C 0.686223 0.181194 0.717521 0.046 Uiso calc U . R 1 . .
C C14 0.64066(12) 0.5568(3) 0.61670(12) 0.0312(4) Uani d . . . 1 . .
H H14A 0.607679 0.588321 0.563703 0.047 Uiso calc U . R 1 . .
H H14B 0.689228 0.591982 0.631817 0.047 Uiso calc U . R 1 . .
H H14C 0.626584 0.618272 0.648312 0.047 Uiso calc U . R 1 . .
C C15 0.43020(9) 0.2103(2) 0.27052(9) 0.0204(3) Uani d . . . 1 . .
H H15 0.405479 0.28531 0.227687 0.024 Uiso calc U . R 1 . .
O O1 0.40233(7) 0.06963(19) 0.27003(8) 0.0302(3) Uani d . . . 1 . .
S S1 0.53642(2) 0.14560(5) 0.41360(2) 0.01765(13) Uani d . . . 1 . .
Si Si1 0.66844(2) 0.23677(6) 0.56846(3) 0.01877(14) Uani d . . . 1 . .

loop_
_atom_site_aniso_label
_atom_site_aniso_U_11
_atom_site_aniso_U_22
_atom_site_aniso_U_33
_atom_site_aniso_U_12
_atom_site_aniso_U_13
_atom_site_aniso_U_23
C1 0.0138(7) 0.0192(8) 0.0126(7) -0.0012(6) 0.0049(6) -0.0047(6)
C2 0.0175(7) 0.0179(8) 0.0141(7) -0.0030(6) 0.0091(6) -0.0055(6)
C3 0.0250(9) 0.0281(9) 0.0213(8) -0.0126(7) 0.0135(7) -0.0123(7)
C4 0.0397(11) 0.0243(9) 0.0300(10) -0.0199(8) 0.0221(9) -0.0132(8)
C5 0.0397(11) 0.0186(8) 0.0253(9) -0.0081(8) 0.0225(9) -0.0034(7)
C6 0.0250(8) 0.0154(8) 0.0162(8) -0.0013(6) 0.0135(7) -0.0025(6)
C7 0.0166(7) 0.0148(7) 0.0131(7) -0.0013(6) 0.0089(6) -0.0032(6)
C8 0.0157(7) 0.0153(7) 0.0109(7) 0.0004(6) 0.0050(6) 0.0008(5)
C9 0.0621(15) 0.0231(10) 0.0195(9) 0.0147(10) 0.0035(9) 0.0003(8)
C10 0.0152(9) 0.0769(17) 0.0249(10) 0.0040(10) 0.0048(8) -0.0101(11)
C11 0.0224(8) 0.0222(8) 0.0161(8) -0.0004(6) 0.0101(7) -0.0017(6)
C12 0.0264(10) 0.0466(12) 0.0312(11) 0.0000(9) 0.0183(9) 0.0011(9)
C13 0.0360(10) 0.0376(11) 0.0147(8) -0.0019(9) 0.0114(8) -0.0004(8)
C14 0.0471(12) 0.0228(9) 0.0294(10) 0.0029(8) 0.0240(9) -0.0045(8)
C15 0.0197(8) 0.0242(9) 0.0142(8) -0.0013(7) 0.0067(7) 0.0008(6)
O1 0.0286(7) 0.0279(7) 0.0235(7) -0.0114(6) 0.0064(6) -0.0005(5)
S1 0.0190(2) 0.0149(2) 0.0125(2) -0.00286(14) 0.00374(16) 0.00038(14)
Si1 0.0160(2) 0.0227(3) 0.0108(2) 0.00358(17) 0.00229(18) -0.00283(16)

loop_
_atom_type_symbol
_atom_type_description
_atom_type_scat_dispersion_real
_atom_type_scat_dispersion_imag
_atom_type_scat_source
C C 0.0033 0.0016 'International Tables Vol C Tables 4.2.6.8 and 6.1.1.4'
H H 0.0000 0.0000 'International Tables Vol C Tables 4.2.6.8 and 6.1.1.4'
O O 0.0106 0.0060 'International Tables Vol C Tables 4.2.6.8 and 6.1.1.4'
S S 0.1246 0.1234 'International Tables Vol C Tables 4.2.6.8 and 6.1.1.4'
Si Si 0.0817 0.0704 'International Tables Vol C Tables 4.2.6.8 and 6.1.1.4'

loop_
_geom_angle_atom_site_label_1
_geom_angle_atom_site_label_2
_geom_angle_atom_site_label_3
_geom_angle_site_symmetry_1
_geom_angle_site_symmetry_3
_geom_angle
_geom_angle_publ_flag
C2 C1 S1 . . 109.44(12) ?
C2 C1 Si1 . . 132.27(12) ?
S1 C1 Si1 . . 118.25(10) ?
C1 C2 C3 . . 126.62(15) ?
C1 C2 C7 . . 113.63(14) ?
C3 C2 C7 . . 119.74(15) ?
C4 C3 C2 . . 119.34(17) ?
C4 C3 H3 . . 120.3 ?
C2 C3 H3 . . 120.3 ?
C3 C4 C5 . . 121.22(17) ?
C3 C4 H4 . . 119.4 ?
C5 C4 H4 . . 119.4 ?
C6 C5 C4 . . 122.28(17) ?
C6 C5 H5 . . 118.9 ?
C4 C5 H5 . . 118.9 ?
C5 C6 C7 . . 118.25(15) ?
C5 C6 C6 . 2_655 118.31(13) ?
C7 C6 C6 . 2_655 123.40(12) ?
C8 C7 C6 . . 129.87(15) ?
C8 C7 C2 . . 111.04(14) ?
C6 C7 C2 . . 119.08(14) ?
C7 C8 C15 . . 132.04(15) ?
C7 C8 S1 . . 110.67(12) ?
C15 C8 S1 . . 116.97(12) ?
Si1 C9 H9A . . 109.5 ?
Si1 C9 H9B . . 109.5 ?
H9A C9 H9B . . 109.5 ?
Si1 C9 H9C . . 109.5 ?
H9A C9 H9C . . 109.5 ?
H9B C9 H9C . . 109.5 ?
Si1 C10 H10A . . 109.5 ?
Si1 C10 H10B . . 109.5 ?
H10A C10 H10B . . 109.5 ?
Si1 C10 H10C . . 109.5 ?
H10A C10 H10C . . 109.5 ?
H10B C10 H10C . . 109.5 ?
C14 C11 C12 . . 109.65(17) ?
C14 C11 C13 . . 108.98(16) ?
C12 C11 C13 . . 109.08(15) ?
C14 C11 Si1 . . 109.74(12) ?
C12 C11 Si1 . . 110.27(13) ?
C13 C11 Si1 . . 109.11(13) ?
C11 C12 H12A . . 109.5 ?
C11 C12 H12B . . 109.5 ?
H12A C12 H12B . . 109.5 ?
C11 C12 H12C . . 109.5 ?
H12A C12 H12C . . 109.5 ?
H12B C12 H12C . . 109.5 ?
C11 C13 H13A . . 109.5 ?
C11 C13 H13B . . 109.5 ?
H13A C13 H13B . . 109.5 ?
C11 C13 H13C . . 109.5 ?
H13A C13 H13C . . 109.5 ?
H13B C13 H13C . . 109.5 ?
C11 C14 H14A . . 109.5 ?
C11 C14 H14B . . 109.5 ?
H14A C14 H14B . . 109.5 ?
C11 C14 H14C . . 109.5 ?
H14A C14 H14C . . 109.5 ?
H14B C14 H14C . . 109.5 ?
O1 C15 C8 . . 123.68(16) ?
O1 C15 H15 . . 118.2 ?
C8 C15 H15 . . 118.2 ?
C1 S1 C8 . . 95.18(8) ?
C9 Si1 C10 . . 109.51(13) ?
C9 Si1 C1 . . 106.14(9) ?
C10 Si1 C1 . . 110.63(9) ?
C9 Si1 C11 . . 110.56(10) ?
C10 Si1 C11 . . 110.91(9) ?
C1 Si1 C11 . . 108.99(8) ?

loop_
_geom_bond_atom_site_label_1
_geom_bond_atom_site_label_2
_geom_bond_site_symmetry_2
_geom_bond_distance
_geom_bond_publ_flag
C1 C2 . 1.408(2) ?
C1 S1 . 1.6976(16) ?
C1 Si1 . 1.8870(17) ?
C2 C3 . 1.428(2) ?
C2 C7 . 1.447(2) ?
C3 C4 . 1.360(3) ?
C3 H3 . 0.95 ?
C4 C5 . 1.418(3) ?
C4 H4 . 0.95 ?
C5 C6 . 1.374(2) ?
C5 H5 . 0.95 ?
C6 C7 . 1.440(2) ?
C6 C6 2_655 1.493(3) ?
C7 C8 . 1.405(2) ?
C8 C15 . 1.448(2) ?
C8 S1 . 1.7099(16) ?
C9 Si1 . 1.864(2) ?
C9 H9A . 0.98 ?
C9 H9B . 0.98 ?
C9 H9C . 0.98 ?
C10 Si1 . 1.866(2) ?
C10 H10A . 0.98 ?
C10 H10B . 0.98 ?
C10 H10C . 0.98 ?
C11 C14 . 1.533(3) ?
C11 C12 . 1.534(3) ?
C11 C13 . 1.543(2) ?
C11 Si1 . 1.8872(18) ?
C12 H12A . 0.98 ?
C12 H12B . 0.98 ?
C12 H12C . 0.98 ?
C13 H13A . 0.98 ?
C13 H13B . 0.98 ?
C13 H13C . 0.98 ?
C14 H14A . 0.98 ?
C14 H14B . 0.98 ?
C14 H14C . 0.98 ?
C15 O1 . 1.224(2) ?
C15 H15 . 0.95 ?
